data_7157389
loop_
_publ_author_name
'Teng, Qiaoqiao'
'Singh, Chandan'
'Han, Yuan'
'Huynh, Han Vinh'

_publ_section_title
;
 Fused azole-thiazolines via one-pot cyclization of functionalized
 N-heterocyclic carbene precursors.
;
_journal_issue 13
_journal_name_full 'Organic &amp; biomolecular chemistry'
_journal_page_first 2487
_journal_page_last 2491
_journal_paper_doi 10.1039/c9ob02548k
_journal_volume 18
_journal_year 2020
_chemical_formula_sum 'C21 H21 N3 S2'
_chemical_formula_weight 379.53
_space_group_IT_number 14
_space_group_name_Hall '-P 2ybc'
_space_group_name_H-M_alt 'P 1 21/c 1'
_symmetry_cell_setting monoclinic
_symmetry_space_group_name_H-M 'P 1 21/c 1'
_atom_sites_solution_hydrogens geom
_atom_sites_solution_primary direct
_atom_sites_solution_secondary difmap
_audit_creation_method SHELXL-97
_audit_update_record
;
2017-03-26 deposited with the CCDC.	2020-03-10 downloaded from the CCDC.
;
_cell_angle_alpha 90.00
_cell_angle_beta 102.2050(10)
_cell_angle_gamma 90.00
_cell_formula_units_Z 4
_cell_length_a 8.1553(5)
_cell_length_b 16.6915(10)
_cell_length_c 14.5815(9)
_cell_measurement_reflns_used 1863
_cell_measurement_temperature 223(2)
_cell_measurement_theta_max 22.05
_cell_measurement_theta_min 2.56
_cell_volume 1940.0(2)
_computing_cell_refinement 'Bruker SMART'
_computing_data_collection 'Bruker SMART'
_computing_data_reduction 'Bruker SAINT'
_computing_molecular_graphics 'Bruker SHELXTL'
_computing_publication_material 'Bruker SHELXTL'
_computing_structure_refinement 'SHELXL-97 (Sheldrick, 1997)'
_computing_structure_solution 'SHELXS-97 (Sheldrick, 1990)'
_diffrn_ambient_temperature 223(2)
_diffrn_measured_fraction_theta_full 0.999
_diffrn_measured_fraction_theta_max 0.999
_diffrn_measurement_device_type 'CCD area detector'
_diffrn_measurement_method 'phi and omega scans'
_diffrn_radiation_monochromator graphite
_diffrn_radiation_source 'fine-focus sealed tube'
_diffrn_radiation_type MoK\a
_diffrn_radiation_wavelength 0.71073
_diffrn_reflns_av_R_equivalents 0.0480
_diffrn_reflns_av_sigmaI/netI 0.0583
_diffrn_reflns_limit_h_max 9
_diffrn_reflns_limit_h_min -10
_diffrn_reflns_limit_k_max 15
_diffrn_reflns_limit_k_min -21
_diffrn_reflns_limit_l_max 18
_diffrn_reflns_limit_l_min -18
_diffrn_reflns_number 13597
_diffrn_reflns_theta_full 27.50
_diffrn_reflns_theta_max 27.50
_diffrn_reflns_theta_min 1.88
_exptl_absorpt_coefficient_mu 0.284
_exptl_absorpt_correction_T_max 0.9667
_exptl_absorpt_correction_T_min 0.9560
_exptl_absorpt_correction_type multi-scan
_exptl_absorpt_process_details 'Sadabs, (Sheldrick 2001)'
_exptl_crystal_colour Colourless
_exptl_crystal_density_diffrn 1.299
_exptl_crystal_density_meas ?
_exptl_crystal_density_method 'not measured'
_exptl_crystal_description Block
_exptl_crystal_F_000 800
_exptl_crystal_size_max 0.16
_exptl_crystal_size_mid 0.14
_exptl_crystal_size_min 0.12
_refine_diff_density_max 0.308
_refine_diff_density_min -0.211
_refine_diff_density_rms 0.058
_refine_ls_extinction_method none
_refine_ls_goodness_of_fit_ref 1.043
_refine_ls_hydrogen_treatment constr
_refine_ls_matrix_type full
_refine_ls_number_parameters 266
_refine_ls_number_reflns 4462
_refine_ls_number_restraints 4
_refine_ls_restrained_S_all 1.063
_refine_ls_R_factor_all 0.0925
_refine_ls_R_factor_gt 0.0591
_refine_ls_shift/su_max 0.001
_refine_ls_shift/su_mean 0.000
_refine_ls_structure_factor_coef Fsqd
_refine_ls_weighting_details 'calc w=1/[\s^2^(Fo^2^)+(0.0695P)^2^+0.0766P] where P=(Fo^2^+2Fc^2^)/3'
_refine_ls_weighting_scheme calc
_refine_ls_wR_factor_gt 0.1310
_refine_ls_wR_factor_ref 0.1459
_reflns_number_gt 3004
_reflns_number_total 4462
_reflns_threshold_expression >2sigma(I)
_cod_data_source_file c9ob02548k2.cif
_cod_data_source_block 9558
_cod_depositor_comments
;
The following automatic conversions were performed:

data item '_exptl_absorpt_correction_type' value 'Multi-scan' was
changed to 'multi-scan' in accordance with the
/home/data/users/saulius/crontab/automatic-downloads/rss-feeds/RSC/lib/dictionaries/cif_core.dic
dictionary named 'cif_core.dic' version 2.4.2 last updated on
2011-04-26.

data item '_symmetry_cell_setting' value 'Monoclinic' was changed to
'monoclinic' in accordance with the
/home/data/users/saulius/crontab/automatic-downloads/rss-feeds/RSC/lib/dictionaries/cif_core.dic
dictionary named 'cif_core.dic' version 2.4.2 last updated on
2011-04-26.

data item '_exptl_crystal_density_meas' value 'Not Measured' was
changed to '?' -- the value is perceived as not measured.

Automatic conversion script
Id: cif_fix_values 7556 2019-12-06 15:28:31Z antanas 

 Adding full bibliography for 7157386--7157390.cif.
;
_cod_original_sg_symbol_H-M P2(1)/c
_cod_database_code 7157389

loop_
_symmetry_equiv_pos_as_xyz
'x, y, z'
'-x, y+1/2, -z+1/2'
'-x, -y, -z'
'x, -y-1/2, z-1/2'

loop_
_atom_site_label
_atom_site_type_symbol
_atom_site_fract_x
_atom_site_fract_y
_atom_site_fract_z
_atom_site_U_iso_or_equiv
_atom_site_adp_type
_atom_site_occupancy
_atom_site_symmetry_multiplicity
_atom_site_calc_flag
_atom_site_refinement_flags
_atom_site_disorder_assembly
_atom_site_disorder_group
S1 S 1.05589(8) 0.66300(3) 0.84113(4) 0.03672(19) Uani 1 1 d . . .
N1 N 0.9844(3) 0.52678(11) 0.74449(13) 0.0356(5) Uani 1 1 d . . .
N2 N 0.8161(3) 0.62095(11) 0.67936(13) 0.0349(5) Uani 1 1 d . . .
C1 C 0.9458(3) 0.60497(13) 0.74974(16) 0.0320(5) Uani 1 1 d . . .
C2 C 0.8763(3) 0.49330(15) 0.66789(17) 0.0449(7) Uani 1 1 d . . .
H2 H 0.8754 0.4396 0.6482 0.054 Uiso 1 1 calc R . .
C3 C 0.7735(4) 0.55161(14) 0.62715(18) 0.0458(7) Uani 1 1 d . . .
H3 H 0.6880 0.5465 0.5730 0.055 Uiso 1 1 calc R . .
C4 C 1.1072(3) 0.48378(12) 0.81348(16) 0.0311(5) Uani 1 1 d . . .
C5 C 1.0498(3) 0.43929(13) 0.88059(16) 0.0325(5) Uani 1 1 d . . .
C6 C 1.1688(3) 0.39713(13) 0.94527(16) 0.0357(6) Uani 1 1 d . . .
H6 H 1.1331 0.3657 0.9909 0.043 Uiso 1 1 calc R . .
C7 C 1.3385(3) 0.40006(13) 0.94445(17) 0.0370(6) Uani 1 1 d . . .
C8 C 1.3882(3) 0.44548(13) 0.87594(18) 0.0392(6) Uani 1 1 d . . .
H8 H 1.5030 0.4478 0.8749 0.047 Uiso 1 1 calc R . .
C9 C 1.2758(3) 0.48795(13) 0.80849(17) 0.0354(5) Uani 1 1 d . . .
C10 C 0.8671(3) 0.43714(16) 0.8859(2) 0.0489(7) Uani 1 1 d . . .
H10A H 0.8259 0.4914 0.8885 0.073 Uiso 1 1 calc R . .
H10B H 0.8548 0.4083 0.9418 0.073 Uiso 1 1 calc R . .
H10C H 0.8030 0.4103 0.8308 0.073 Uiso 1 1 calc R . .
C11 C 1.4660(4) 0.35496(16) 1.0160(2) 0.0565(8) Uani 1 1 d . . .
H11A H 1.5126 0.3116 0.9854 0.085 Uiso 1 1 calc R . .
H11B H 1.4121 0.3332 1.0639 0.085 Uiso 1 1 calc R . .
H11C H 1.5552 0.3911 1.0449 0.085 Uiso 1 1 calc R . .
C12 C 1.3347(4) 0.53579(16) 0.7346(2) 0.0551(8) Uani 1 1 d . . .
H12A H 1.3291 0.5924 0.7484 0.083 Uiso 1 1 calc R . .
H12B H 1.2636 0.5245 0.6737 0.083 Uiso 1 1 calc R . .
H12C H 1.4496 0.5213 0.7338 0.083 Uiso 1 1 calc R . .
C13 C 0.7336(3) 0.69896(14) 0.65040(17) 0.0386(6) Uani 1 1 d . . .
H13A H 0.6313 0.6890 0.6028 0.046 Uiso 1 1 calc R . .
H13B H 0.8087 0.7313 0.6211 0.046 Uiso 1 1 calc R . .
C14 C 0.6883(3) 0.74620(13) 0.72837(16) 0.0340(5) Uani 1 1 d . . .
C15 C 0.5207(3) 0.76038(15) 0.72994(18) 0.0429(6) Uani 1 1 d . . .
H15 H 0.4359 0.7369 0.6840 0.051 Uiso 1 1 calc R . .
C16 C 0.4776(4) 0.80834(17) 0.7979(2) 0.0531(7) Uani 1 1 d . . .
H16 H 0.3639 0.8172 0.7983 0.064 Uiso 1 1 calc R . .
C17 C 0.6001(4) 0.84335(17) 0.8652(2) 0.0512(7) Uani 1 1 d . . .
H17 H 0.5699 0.8768 0.9107 0.061 Uiso 1 1 calc R . .
C18 C 0.7679(3) 0.82952(14) 0.86618(18) 0.0419(6) Uani 1 1 d . . .
H18 H 0.8513 0.8529 0.9129 0.050 Uiso 1 1 calc R . .
C19 C 0.8132(3) 0.78091(12) 0.79790(16) 0.0321(5) Uani 1 1 d . . .
C20 C 0.9938(3) 0.76416(12) 0.79946(16) 0.0329(5) Uani 1 1 d . . .
H20A H 1.0635 0.8032 0.8404 0.040 Uiso 1 1 calc R . .
H20B H 1.0142 0.7708 0.7360 0.040 Uiso 1 1 calc R . .
S2A S 0.8744(3) 0.28502(16) 0.4448(2) 0.0617(8) Uani 0.656(7) 1 d PD A 1
N3A N 0.6420(10) 0.3980(4) 0.4831(5) 0.0680(17) Uani 0.656(7) 1 d PD A 1
C1A C 0.7414(9) 0.3530(4) 0.4680(5) 0.0470(18) Uani 0.656(7) 1 d PD A 1
C1B C 0.8288(17) 0.3171(8) 0.4423(9) 0.040(3) Uani 0.344(7) 1 d PD A 2
N3B N 0.9100(14) 0.2878(7) 0.3989(10) 0.081(4) Uani 0.344(7) 1 d PD A 2
S2B S 0.6964(6) 0.3613(3) 0.5008(3) 0.0581(14) Uani 0.344(7) 1 d PD A 2

loop_
_atom_site_aniso_label
_atom_site_aniso_U_11
_atom_site_aniso_U_22
_atom_site_aniso_U_33
_atom_site_aniso_U_23
_atom_site_aniso_U_13
_atom_site_aniso_U_12
S1 0.0365(4) 0.0295(3) 0.0373(3) -0.0011(2) -0.0076(3) 0.0032(3)
N1 0.0391(12) 0.0277(10) 0.0361(11) 0.0007(8) -0.0010(9) 0.0037(9)
N2 0.0381(11) 0.0284(10) 0.0327(10) 0.0000(8) -0.0047(9) 0.0022(9)
C1 0.0322(12) 0.0279(11) 0.0338(12) 0.0008(9) 0.0024(10) 0.0024(9)
C2 0.0566(17) 0.0305(13) 0.0413(14) -0.0085(10) -0.0042(13) 0.0023(12)
C3 0.0547(17) 0.0364(14) 0.0381(14) -0.0052(11) -0.0090(13) 0.0005(12)
C4 0.0338(13) 0.0237(11) 0.0337(12) 0.0004(9) 0.0026(10) 0.0052(9)
C5 0.0339(13) 0.0274(12) 0.0360(13) -0.0043(9) 0.0069(11) -0.0001(9)
C6 0.0439(15) 0.0301(12) 0.0335(13) 0.0036(10) 0.0089(11) -0.0021(11)
C7 0.0393(14) 0.0252(11) 0.0416(14) -0.0012(10) -0.0024(11) 0.0010(10)
C8 0.0302(13) 0.0296(12) 0.0581(16) 0.0009(11) 0.0099(12) 0.0018(10)
C9 0.0382(14) 0.0262(12) 0.0437(14) 0.0020(10) 0.0131(11) 0.0008(10)
C10 0.0378(15) 0.0506(16) 0.0609(18) -0.0005(13) 0.0158(14) -0.0009(12)
C11 0.0566(19) 0.0386(15) 0.0633(19) 0.0058(13) -0.0123(15) 0.0061(13)
C12 0.0587(19) 0.0446(16) 0.069(2) 0.0132(14) 0.0296(16) 0.0026(14)
C13 0.0387(14) 0.0330(12) 0.0372(13) 0.0060(10) -0.0077(11) 0.0068(11)
C14 0.0340(13) 0.0284(12) 0.0369(13) 0.0090(10) 0.0011(11) 0.0032(10)
C15 0.0344(14) 0.0412(14) 0.0477(15) 0.0095(11) -0.0031(12) 0.0002(11)
C16 0.0385(16) 0.0591(18) 0.0633(19) 0.0193(15) 0.0145(15) 0.0137(14)
C17 0.0532(18) 0.0550(17) 0.0486(16) 0.0056(13) 0.0181(14) 0.0161(14)
C18 0.0451(15) 0.0379(14) 0.0405(14) 0.0009(11) 0.0038(12) 0.0046(12)
C19 0.0351(13) 0.0253(11) 0.0345(12) 0.0061(9) 0.0043(10) 0.0031(10)
C20 0.0335(13) 0.0248(11) 0.0387(13) 0.0016(9) 0.0036(11) -0.0008(10)
S2A 0.0486(13) 0.0788(16) 0.0497(12) 0.0042(11) -0.0075(9) 0.0021(10)
N3A 0.073(5) 0.086(5) 0.046(3) -0.009(3) 0.015(3) -0.018(3)
C1A 0.047(4) 0.074(5) 0.020(3) 0.002(3) 0.008(2) -0.030(4)
C1B 0.039(8) 0.042(7) 0.033(6) 0.008(6) -0.005(6) -0.002(5)
N3B 0.083(8) 0.109(8) 0.054(6) 0.012(6) 0.021(6) 0.023(6)
S2B 0.042(2) 0.098(3) 0.0319(19) -0.0134(19) 0.0039(14) -0.0019(18)

loop_
_atom_type_symbol
_atom_type_description
_atom_type_scat_dispersion_real
_atom_type_scat_dispersion_imag
_atom_type_scat_source
C C 0.0033 0.0016 'International Tables Vol C Tables 4.2.6.8 and 6.1.1.4'
H H 0.0000 0.0000 'International Tables Vol C Tables 4.2.6.8 and 6.1.1.4'
N N 0.0061 0.0033 'International Tables Vol C Tables 4.2.6.8 and 6.1.1.4'
S S 0.1246 0.1234 'International Tables Vol C Tables 4.2.6.8 and 6.1.1.4'

loop_
_geom_angle_atom_site_label_1
_geom_angle_atom_site_label_2
_geom_angle_atom_site_label_3
_geom_angle
_geom_angle_site_symmetry_1
_geom_angle_site_symmetry_3
_geom_angle_publ_flag
C1 S1 C20 101.43(11) . . ?
C1 N1 C2 108.65(19) . . ?
C1 N1 C4 125.08(19) . . ?
C2 N1 C4 125.98(18) . . ?
C1 N2 C3 108.69(19) . . ?
C1 N2 C13 129.13(19) . . ?
C3 N2 C13 121.94(19) . . ?
N2 C1 N1 107.82(19) . . ?
N2 C1 S1 132.48(17) . . ?
N1 C1 S1 119.64(17) . . ?
C3 C2 N1 107.2(2) . . ?
C2 C3 N2 107.6(2) . . ?
C5 C4 C9 123.2(2) . . ?
C5 C4 N1 117.9(2) . . ?
C9 C4 N1 118.9(2) . . ?
C4 C5 C6 117.2(2) . . ?
C4 C5 C10 122.2(2) . . ?
C6 C5 C10 120.5(2) . . ?
C7 C6 C5 122.0(2) . . ?
C8 C7 C6 118.1(2) . . ?
C8 C7 C11 120.6(2) . . ?
C6 C7 C11 121.3(2) . . ?
C7 C8 C9 122.8(2) . . ?
C8 C9 C4 116.7(2) . . ?
C8 C9 C12 121.1(2) . . ?
C4 C9 C12 122.3(2) . . ?
N2 C13 C14 114.63(19) . . ?
C15 C14 C19 118.9(2) . . ?
C15 C14 C13 120.3(2) . . ?
C19 C14 C13 120.7(2) . . ?
C16 C15 C14 120.8(3) . . ?
C17 C16 C15 120.2(3) . . ?
C16 C17 C18 120.3(3) . . ?
C17 C18 C19 120.0(3) . . ?
C18 C19 C14 119.7(2) . . ?
C18 C19 C20 120.5(2) . . ?
C14 C19 C20 119.8(2) . . ?
C19 C20 S1 112.36(15) . . ?
N3A C1A S2A 176.8(6) . . ?
N3B C1B S2B 176.1(13) . . ?

loop_
_geom_bond_atom_site_label_1
_geom_bond_atom_site_label_2
_geom_bond_distance
_geom_bond_site_symmetry_2
_geom_bond_publ_flag
S1 C1 1.736(2) . ?
S1 C20 1.829(2) . ?
N1 C1 1.349(3) . ?
N1 C2 1.386(3) . ?
N1 C4 1.450(3) . ?
N2 C1 1.336(3) . ?
N2 C3 1.388(3) . ?
N2 C13 1.485(3) . ?
C2 C3 1.339(3) . ?
C4 C5 1.386(3) . ?
C4 C9 1.394(3) . ?
C5 C6 1.393(3) . ?
C5 C10 1.508(3) . ?
C6 C7 1.388(3) . ?
C7 C8 1.382(3) . ?
C7 C11 1.509(3) . ?
C8 C9 1.389(3) . ?
C9 C12 1.500(3) . ?
C13 C14 1.493(3) . ?
C14 C15 1.393(4) . ?
C14 C19 1.401(3) . ?
C15 C16 1.376(4) . ?
C16 C17 1.374(4) . ?
C17 C18 1.385(4) . ?
C18 C19 1.393(3) . ?
C19 C20 1.495(3) . ?
S2A C1A 1.653(8) . ?
N3A C1A 1.161(12) . ?
C1B N3B 1.121(16) . ?
C1B S2B 1.680(11) . ?
